data_7032613
loop_
_publ_author_name
'Benjamin, Sophie L.'
'Chang, Yao-Pang'
'Gurnani, Chitra'
'Hector, Andrew L.'
'Huggon, Michelle'
'Levason, William'
'Reid, Gillian'

_publ_section_title
;
 Niobium(v) and tantalum(v) halide chalcogenoether complexes - towards
 single source CVD precursors for ME2 thin films.
;
_journal_issue 44
_journal_name_full 'Dalton transactions (Cambridge, England : 2003)'
_journal_page_first 16640
_journal_page_last 16648
_journal_paper_doi 10.1039/c4dt02694b
_journal_volume 43
_journal_year 2014
_chemical_formula_moiety 'C2 H6 Cl5 Ta Te'
_chemical_formula_sum 'C2 H6 Cl5 Ta Te'
_chemical_formula_weight 515.87
_chemical_name_systematic
;
Tantalum pentachloride dimethyltelluride
;
_space_group_IT_number 36
_space_group_name_Hall 'C 2c -2'
_symmetry_cell_setting orthorhombic
_symmetry_space_group_name_Hall 'C 2c -2'
_symmetry_space_group_name_H-M 'C m c 21'
_atom_sites_solution_hydrogens geom
_atom_sites_solution_primary direct
_atom_sites_solution_secondary difmap
_audit_creation_date 2014-03-11
_audit_creation_method 'SHELXL-97 + hand edit'
_cell_angle_alpha 90.00
_cell_angle_beta 90.00
_cell_angle_gamma 90.00
_cell_formula_units_Z 4
_cell_length_a 8.023(5)
_cell_length_b 11.998(7)
_cell_length_c 10.752(6)
_cell_measurement_reflns_used 1866
_cell_measurement_temperature 100(2)
_cell_measurement_theta_max 27.5
_cell_measurement_theta_min 3.0
_cell_volume 1035.0(11)
_computing_cell_refinement
;
CrystalClear-SM Expert 2.0 r7 (Rigaku, 2011)
;
_computing_data_collection
;
CrystalClear-SM Expert 2.0 r7 (Rigaku, 2011)
;
_computing_data_reduction
;
CrystalClear-SM Expert 2.0 r7 (Rigaku, 2011)
;
_computing_structure_refinement 'SHELXL-97 (Sheldrick, 2008)'
_computing_structure_solution 'SHELXS-97 (Sheldrick, 1997)'
_diffrn_ambient_temperature 100(2)
_diffrn_detector 'CCD plate'
_diffrn_detector_area_resol_mean 28.5714
_diffrn_detector_type 'Rigaku HG Saturn724+ (2x2 bin mode)'
_diffrn_measured_fraction_theta_full 0.998
_diffrn_measured_fraction_theta_max 0.998
_diffrn_measurement_device 'four-circle \k diffractometer'
_diffrn_measurement_device_type 'Rigaku AFC12 (Left)'
_diffrn_measurement_method 'profile data from \w-scans'
_diffrn_measurement_specimen_support 'MiTeGen micromount'
_diffrn_radiation_collimation 'Confocal mirrors, HF Varimax '
_diffrn_radiation_type MoK\a
_diffrn_radiation_wavelength 0.71073
_diffrn_reflns_av_R_equivalents 0.0777
_diffrn_reflns_av_sigmaI/netI 0.1208
_diffrn_reflns_limit_h_max 9
_diffrn_reflns_limit_h_min -9
_diffrn_reflns_limit_k_max 11
_diffrn_reflns_limit_k_min -14
_diffrn_reflns_limit_l_max 12
_diffrn_reflns_limit_l_min -12
_diffrn_reflns_number 1827
_diffrn_reflns_theta_full 25.02
_diffrn_reflns_theta_max 25.02
_diffrn_reflns_theta_min 3.05
_diffrn_source 'Rotating Anode'
_exptl_absorpt_coefficient_mu 14.601
_exptl_absorpt_correction_T_max 1.000
_exptl_absorpt_correction_T_min 0.462
_exptl_absorpt_correction_type multi-scan
_exptl_absorpt_process_details
;
Jacobson, R. (1998). REQAB. Private communication to the 
Rigaku Corporation, Tokyo, Japan.
;
_exptl_crystal_colour Orange
_exptl_crystal_density_diffrn 3.311
_exptl_crystal_density_method 'not measured'
_exptl_crystal_description Chip
_exptl_crystal_F_000 912
_exptl_crystal_size_max 0.10
_exptl_crystal_size_mid 0.10
_exptl_crystal_size_min 0.03
_refine_diff_density_max 3.240
_refine_diff_density_min -3.689
_refine_diff_density_rms 0.448
_refine_ls_abs_structure_details 'Flack H D (1983), Acta Cryst. A39, 876-881'
_refine_ls_abs_structure_Flack 0.04(4)
_refine_ls_extinction_method none
_refine_ls_goodness_of_fit_ref 1.132
_refine_ls_hydrogen_treatment constr
_refine_ls_matrix_type full
_refine_ls_number_parameters 49
_refine_ls_number_reflns 929
_refine_ls_number_restraints 24
_refine_ls_restrained_S_all 1.121
_refine_ls_R_factor_all 0.0681
_refine_ls_R_factor_gt 0.0634
_refine_ls_shift/su_max 0.000
_refine_ls_shift/su_mean 0.000
_refine_ls_structure_factor_coef Fsqd
_refine_ls_weighting_details 'calc w=1/[\s^2^(Fo^2^)+(0.0000P)^2^+97.1963P] where P=(Fo^2^+2Fc^2^)/3'
_refine_ls_weighting_scheme calc
_refine_ls_wR_factor_gt 0.1581
_refine_ls_wR_factor_ref 0.1645
_reflns_number_gt 864
_reflns_number_total 929
_reflns_threshold_expression I>2\sigma(I)
_cod_data_source_file c4dt02694b2.cif
_cod_data_source_block 2014slbrmlh1_ml
_cod_depositor_comments
;
The following automatic conversions were performed:

'_symmetry_cell_setting' value 'Orthorhombic' changed to
'orthorhombic' according to
/usr/data/users/saulius/crontab/automatic-downloads/rss-feeds/RSC/lib/dictionaries/cif_core.dic
dictionary named 'cif_core.dic' version 2.4.2 from
2011-04-26.

'_exptl_absorpt_correction_type' value 'Multi-scan'
changed to 'multi-scan' according to
/usr/data/users/saulius/crontab/automatic-downloads/rss-feeds/RSC/lib/dictionaries/cif_core.dic
dictionary named 'cif_core.dic' version 2.4.2 from 2011-04-26.

Automatic conversion script
Id: cif_fix_values 2827 2014-09-09 07:05:25Z andrius 

 Adding full bibliography for 7032613--7032616.cif.
;
_cod_original_cell_volume 1034.9(11)
_cod_original_sg_symbol_H-M 'C mc21'
_cod_database_code 7032613

loop_
_symmetry_equiv_pos_as_xyz
'x, y, z'
'-x, -y, z+1/2'
'x, -y, z+1/2'
'-x, y, z'
'x+1/2, y+1/2, z'
'-x+1/2, -y+1/2, z+1/2'
'x+1/2, -y+1/2, z+1/2'
'-x+1/2, y+1/2, z'

loop_
_atom_site_label
_atom_site_type_symbol
_atom_site_fract_x
_atom_site_fract_y
_atom_site_fract_z
_atom_site_U_iso_or_equiv
_atom_site_adp_type
_atom_site_occupancy
_atom_site_symmetry_multiplicity
_atom_site_calc_flag
_atom_site_refinement_flags
Ta1 Ta 0.0000 0.78977(10) 0.69580(7) 0.0227(4) Uani 1 2 d SU
Te1 Te 0.0000 0.55077(17) 0.6262(2) 0.0272(6) Uani 1 2 d SU
Cl1 Cl 0.0000 0.9751(7) 0.7465(9) 0.034(2) Uani 1 2 d SU
Cl2 Cl -0.2853(7) 0.7663(5) 0.6935(8) 0.0306(12) Uani 1 1 d U
Cl3 Cl 0.0000 0.8182(8) 0.4845(8) 0.035(2) Uani 1 2 d SU
Cl4 Cl 0.0000 0.7250(8) 0.8974(9) 0.035(2) Uani 1 2 d SU
C1 C -0.197(4) 0.549(2) 0.489(3) 0.032(5) Uani 1 1 d U
H1A H -0.3051 0.5501 0.5314 0.048 Uiso 1 1 calc R
H1B H -0.1876 0.4820 0.4382 0.048 Uiso 1 1 calc R
H1C H -0.1870 0.6153 0.4361 0.048 Uiso 1 1 calc R

loop_
_atom_site_aniso_label
_atom_site_aniso_U_11
_atom_site_aniso_U_22
_atom_site_aniso_U_33
_atom_site_aniso_U_23
_atom_site_aniso_U_13
_atom_site_aniso_U_12
Ta1 0.0417(8) 0.0097(6) 0.0167(7) 0.0004(5) 0.000 0.000
Te1 0.0515(17) 0.0106(11) 0.0194(11) 0.0025(9) 0.000 0.000
Cl1 0.068(7) 0.010(3) 0.023(4) -0.001(3) 0.000 0.000
Cl2 0.033(3) 0.032(3) 0.026(3) -0.005(3) -0.003(4) -0.001(2)
Cl3 0.074(8) 0.013(4) 0.018(4) 0.000(3) 0.000 0.000
Cl4 0.070(7) 0.017(5) 0.018(4) 0.003(3) 0.000 0.000
C1 0.028(9) 0.033(9) 0.034(9) -0.007(7) 0.004(6) -0.004(8)

loop_
_atom_type_symbol
_atom_type_description
_atom_type_scat_dispersion_real
_atom_type_scat_dispersion_imag
_atom_type_scat_source
C C 0.0033 0.0016 'International Tables Vol C Tables 4.2.6.8 and 6.1.1.4'
H H 0.0000 0.0000 'International Tables Vol C Tables 4.2.6.8 and 6.1.1.4'
Cl Cl 0.1484 0.1585 'International Tables Vol C Tables 4.2.6.8 and 6.1.1.4'
Te Te -0.5308 1.6751 'International Tables Vol C Tables 4.2.6.8 and 6.1.1.4'
Ta Ta -0.7052 6.5227 'International Tables Vol C Tables 4.2.6.8 and 6.1.1.4'

loop_
_geom_angle_atom_site_label_1
_geom_angle_atom_site_label_2
_geom_angle_atom_site_label_3
_geom_angle
_geom_angle_site_symmetry_1
_geom_angle_site_symmetry_3
Cl1 Ta1 Cl3 95.2(3) . .
Cl1 Ta1 Cl4 95.9(3) . .
Cl3 Ta1 Cl4 168.8(3) . .
Cl1 Ta1 Cl2 96.95(15) . .
Cl3 Ta1 Cl2 90.4(2) . .
Cl4 Ta1 Cl2 88.2(2) . .
Cl1 Ta1 Cl2 96.95(15) . 4
Cl3 Ta1 Cl2 90.4(2) . 4
Cl4 Ta1 Cl2 88.2(2) . 4
Cl2 Ta1 Cl2 165.9(3) . 4
Cl1 Ta1 Te1 179.1(2) . .
Cl3 Ta1 Te1 83.9(2) . .
Cl4 Ta1 Te1 84.9(2) . .
Cl2 Ta1 Te1 83.06(15) . .
Cl2 Ta1 Te1 83.06(15) 4 .
C1 Te1 C1 94.0(16) . 4
C1 Te1 Ta1 100.4(7) . .
C1 Te1 Ta1 100.4(7) 4 .
Te1 C1 H1A 109.5 . .
Te1 C1 H1B 109.5 . .
H1A C1 H1B 109.5 . .
Te1 C1 H1C 109.5 . .
H1A C1 H1C 109.5 . .
H1B C1 H1C 109.5 . .

loop_
_geom_bond_atom_site_label_1
_geom_bond_atom_site_label_2
_geom_bond_distance
_geom_bond_site_symmetry_2
Ta1 Cl1 2.290(9) .
Ta1 Cl3 2.298(9) .
Ta1 Cl4 2.303(10) .
Ta1 Cl2 2.306(6) .
Ta1 Cl2 2.306(6) 4
Ta1 Te1 2.964(3) .
Te1 C1 2.16(3) .
Te1 C1 2.16(3) 4
C1 H1A 0.9800 .
C1 H1B 0.9800 .
C1 H1C 0.9800 .
